data_4319990
loop_
_publ_author_name
'Robert C. Finn'
'Robert Lam'
'John E. Greedan'
'Jon Zubieta'

_publ_section_title
;
 Solid-State Coordination Chemistry: Structural Influences of
 Copper-Phenanthroline Subunits on Oxovanadium Organophosphonate Phases.
 Hydrothermal Synthesis and Structural Characterization of the
 Two-Dimensional Materials [Cu(phen)(VO)(O3PCH2PO3)(H2O)],
 [{Cu(phen)}2(V2O5)(O3PCH2CH2PO3)], and
 [{Cu(phen)}2(V3O5)(O3PCH2CH2CH2PO3)2(H2O)] and of the Three-Dimensional
 Phase [{Cu(phen)}2(V3O5)(O3PCH2PO3)2(H2O)]
;
_journal_name_full 'Inorganic Chemistry'
_journal_page_first 3745
_journal_page_last 3754
_journal_paper_doi 10.1021/ic010186i
_journal_volume 40
_journal_year 2001
_chemical_formula_sum 'C26 H20 Cu2 N4 O16 P4 V2'
_chemical_formula_weight 997.30
_chemical_name_systematic
;

   ?

;
_space_group_IT_number 14
_symmetry_cell_setting monoclinic
_symmetry_space_group_name_Hall '-P 2ybc'
_symmetry_space_group_name_H-M 'P 1 21/c 1'
_atom_sites_solution_hydrogens geom
_atom_sites_solution_primary direct
_atom_sites_solution_secondary difmap
_audit_creation_method SHELXL-97
_cell_angle_alpha 90.00
_cell_angle_beta 97.3060(10)
_cell_angle_gamma 90.00
_cell_formula_units_Z 2
_cell_length_a 9.0656(5)
_cell_length_b 8.6584(5)
_cell_length_c 20.9345(11)
_cell_measurement_temperature 90(2)
_cell_volume 1629.88(16)
_computing_structure_refinement 'SHELXL-97 (Sheldrick, 1997)'
_computing_structure_solution 'SHELXS-97 (Sheldrick, 1990)'
_diffrn_ambient_temperature 293(2)
_diffrn_measured_fraction_theta_full 0.974
_diffrn_measured_fraction_theta_max 0.974
_diffrn_radiation_monochromator graphite
_diffrn_radiation_source 'fine-focus sealed tube'
_diffrn_radiation_type MoK\a
_diffrn_radiation_wavelength 0.71073
_diffrn_reflns_av_R_equivalents 0.0482
_diffrn_reflns_av_sigmaI/netI 0.0527
_diffrn_reflns_limit_h_max 12
_diffrn_reflns_limit_h_min -11
_diffrn_reflns_limit_k_max 10
_diffrn_reflns_limit_k_min -11
_diffrn_reflns_limit_l_max 27
_diffrn_reflns_limit_l_min -24
_diffrn_reflns_number 10658
_diffrn_reflns_theta_full 28.30
_diffrn_reflns_theta_max 28.30
_diffrn_reflns_theta_min 1.96
_exptl_absorpt_coefficient_mu 2.124
_exptl_crystal_density_diffrn 2.032
_exptl_crystal_density_method 'not measured'
_exptl_crystal_F_000 992
_exptl_crystal_size_max 0.23
_exptl_crystal_size_mid 0.15
_exptl_crystal_size_min 0.04
_refine_diff_density_max 0.633
_refine_diff_density_min -0.739
_refine_diff_density_rms 0.190
_refine_ls_extinction_method none
_refine_ls_goodness_of_fit_ref 1.138
_refine_ls_hydrogen_treatment mixed
_refine_ls_matrix_type full
_refine_ls_number_parameters 244
_refine_ls_number_reflns 3938
_refine_ls_number_restraints 0
_refine_ls_restrained_S_all 1.138
_refine_ls_R_factor_all 0.0587
_refine_ls_R_factor_gt 0.0399
_refine_ls_shift/su_max 0.000
_refine_ls_shift/su_mean 0.000
_refine_ls_structure_factor_coef Fsqd
_refine_ls_weighting_details 'calc w=1/[\s^2^(Fo^2^)+(0.0578P)^2^+0.4763P] where P=(Fo^2^+2Fc^2^)/3'
_refine_ls_weighting_scheme calc
_refine_ls_wR_factor_gt 0.0994
_refine_ls_wR_factor_ref 0.1147
_reflns_number_gt 3113
_reflns_number_total 3938
_reflns_threshold_expression >2sigma(I)
_cod_data_source_file ic010186i_1.cif
_cod_data_source_block p21-c
_cod_database_code 4319990

loop_
_symmetry_equiv_pos_as_xyz
'x, y, z'
'-x, y+1/2, -z+1/2'
'-x, -y, -z'
'x, -y-1/2, z-1/2'

loop_
_atom_site_label
_atom_site_type_symbol
_atom_site_fract_x
_atom_site_fract_y
_atom_site_fract_z
_atom_site_U_iso_or_equiv
_atom_site_adp_type
_atom_site_occupancy
_atom_site_symmetry_multiplicity
_atom_site_calc_flag
_atom_site_refinement_flags
_atom_site_disorder_assembly
_atom_site_disorder_group
Cu1 Cu 0.40049(4) 0.05207(5) 0.13969(2) 0.00712(12) Uani 1 1 d . . .
V1 V -0.12099(6) 0.08163(7) 0.29994(3) 0.00778(15) Uani 1 1 d . . .
P1 P 0.14541(9) -0.04693(10) 0.21812(4) 0.0079(2) Uani 1 1 d . . .
P2 P 0.42686(9) -0.21987(10) 0.24006(4) 0.00683(19) Uani 1 1 d . . .
O1 O 0.4775(3) -0.1333(3) 0.18323(12) 0.0088(5) Uani 1 1 d . . .
O2 O 0.4414(3) 0.2347(3) 0.21141(12) 0.0101(5) Uani 1 1 d . . .
O3 O 0.1975(3) 0.0264(3) 0.15901(12) 0.0106(5) Uani 1 1 d . . .
O4 O 0.0441(3) 0.0648(3) 0.24910(13) 0.0116(5) Uani 1 1 d . . .
O5 O -0.1897(3) -0.1303(3) 0.26647(13) 0.0117(5) Uani 1 1 d . . .
O6 O -0.3298(3) 0.1374(3) 0.28144(13) 0.0110(5) Uani 1 1 d . . .
O7 O -0.0638(3) 0.3006(3) 0.29791(13) 0.0114(5) Uani 1 1 d . . .
O8 O -0.0724(3) 0.0416(3) 0.37442(13) 0.0165(6) Uani 1 1 d . . .
N1 N 0.5884(3) 0.0683(3) 0.09759(15) 0.0099(6) Uani 1 1 d . . .
N2 N 0.3256(3) 0.1991(3) 0.06668(14) 0.0094(6) Uani 1 1 d . . .
C1 C 0.7181(4) -0.0009(4) 0.11473(18) 0.0106(7) Uani 1 1 d . . .
H1 H 0.7290 -0.0641 0.1509 0.013 Uiso 1 1 calc R . .
C2 C 0.8400(4) 0.0185(4) 0.07975(18) 0.0131(7) Uani 1 1 d . . .
H2 H 0.9303 -0.0297 0.0932 0.016 Uiso 1 1 calc R . .
C3 C 0.8234(4) 0.1099(5) 0.02534(19) 0.0147(8) Uani 1 1 d . . .
H3 H 0.9022 0.1223 0.0014 0.018 Uiso 1 1 calc R . .
C4 C 0.6872(4) 0.1843(4) 0.00620(18) 0.0122(7) Uani 1 1 d . . .
C5 C 0.5734(4) 0.1597(4) 0.04413(17) 0.0091(7) Uani 1 1 d . . .
C6 C 0.6586(4) 0.2818(4) -0.04978(18) 0.0154(8) Uani 1 1 d . . .
H6 H 0.7340 0.3001 -0.0751 0.019 Uiso 1 1 calc R . .
C7 C 0.5232(4) 0.3472(4) -0.06609(18) 0.0155(8) Uani 1 1 d . . .
H7 H 0.5073 0.4096 -0.1025 0.019 Uiso 1 1 calc R . .
C8 C 0.4037(4) 0.3219(4) -0.02812(18) 0.0133(7) Uani 1 1 d . . .
C9 C 0.4296(4) 0.2303(4) 0.02704(17) 0.0100(7) Uani 1 1 d . . .
C10 C 0.2576(4) 0.3803(4) -0.04341(19) 0.0138(8) Uani 1 1 d . . .
H10 H 0.2326 0.4392 -0.0804 0.017 Uiso 1 1 calc R . .
C11 C 0.1538(4) 0.3491(4) -0.00328(19) 0.0157(8) Uani 1 1 d . . .
H11 H 0.0577 0.3872 -0.0129 0.019 Uiso 1 1 calc R . .
C12 C 0.1912(4) 0.2600(4) 0.05238(18) 0.0122(7) Uani 1 1 d . . .
H12 H 0.1200 0.2432 0.0799 0.015 Uiso 1 1 calc R . .
C13 C 0.3042(4) -0.0900(4) 0.27652(17) 0.0090(7) Uani 1 1 d . . .
H13A H 0.2717 -0.1382 0.3142 0.011 Uiso 1 1 calc R . .
H13B H 0.3566 0.0045 0.2900 0.011 Uiso 1 1 calc R . .

loop_
_atom_site_aniso_label
_atom_site_aniso_U_11
_atom_site_aniso_U_22
_atom_site_aniso_U_33
_atom_site_aniso_U_23
_atom_site_aniso_U_13
_atom_site_aniso_U_12
Cu1 0.0069(2) 0.0076(2) 0.0072(2) 0.00101(16) 0.00206(16) 0.00018(15)
V1 0.0069(3) 0.0057(3) 0.0113(3) -0.0002(2) 0.0029(2) 0.0003(2)
P1 0.0067(4) 0.0064(4) 0.0111(5) 0.0003(3) 0.0027(3) 0.0003(3)
P2 0.0060(4) 0.0069(4) 0.0076(4) 0.0008(3) 0.0011(3) 0.0000(3)
O1 0.0087(11) 0.0088(12) 0.0096(13) 0.0016(10) 0.0033(10) 0.0009(9)
O2 0.0090(12) 0.0109(12) 0.0100(13) -0.0042(10) -0.0008(10) 0.0013(9)
O3 0.0089(12) 0.0096(12) 0.0132(13) 0.0028(10) 0.0010(10) 0.0012(9)
O4 0.0098(12) 0.0083(12) 0.0174(14) -0.0007(10) 0.0048(10) 0.0013(9)
O5 0.0100(12) 0.0067(12) 0.0185(14) 0.0002(10) 0.0028(10) -0.0013(9)
O6 0.0090(11) 0.0069(12) 0.0176(14) -0.0009(10) 0.0037(10) 0.0000(9)
O7 0.0068(11) 0.0076(12) 0.0198(15) -0.0003(10) 0.0009(10) 0.0002(9)
O8 0.0162(13) 0.0194(14) 0.0136(15) 0.0022(11) 0.0006(11) -0.0005(11)
N1 0.0114(14) 0.0110(15) 0.0074(15) 0.0003(12) 0.0016(12) -0.0010(12)
N2 0.0109(14) 0.0091(14) 0.0082(15) -0.0019(12) 0.0015(12) -0.0001(11)
C1 0.0112(16) 0.0124(17) 0.0084(18) -0.0018(14) 0.0016(14) 0.0002(13)
C2 0.0099(17) 0.020(2) 0.0089(18) -0.0036(15) 0.0006(14) 0.0003(14)
C3 0.0097(17) 0.022(2) 0.013(2) -0.0033(16) 0.0047(14) -0.0041(15)
C4 0.0134(17) 0.0149(18) 0.0086(18) -0.0015(14) 0.0030(14) -0.0033(14)
C5 0.0122(16) 0.0064(16) 0.0090(18) -0.0025(13) 0.0021(14) -0.0033(13)
C6 0.0222(19) 0.016(2) 0.0090(19) -0.0014(15) 0.0060(15) -0.0087(15)
C7 0.027(2) 0.0118(18) 0.0076(19) 0.0004(14) 0.0023(16) -0.0039(16)
C8 0.0206(19) 0.0074(17) 0.0112(19) -0.0016(14) -0.0004(15) -0.0030(14)
C9 0.0145(17) 0.0084(17) 0.0071(17) -0.0024(13) 0.0021(14) -0.0040(13)
C10 0.0220(19) 0.0085(17) 0.0104(19) 0.0000(14) -0.0005(15) 0.0014(14)
C11 0.0178(19) 0.0112(18) 0.017(2) -0.0028(15) -0.0027(16) 0.0048(15)
C12 0.0120(17) 0.0106(17) 0.0144(19) -0.0030(14) 0.0037(15) 0.0016(14)
C13 0.0104(16) 0.0112(17) 0.0058(17) -0.0001(13) 0.0022(13) 0.0013(13)

loop_
_atom_type_symbol
_atom_type_description
_atom_type_scat_dispersion_real
_atom_type_scat_dispersion_imag
_atom_type_scat_source
C C 0.0033 0.0016 'International Tables Vol C Tables 4.2.6.8 and 6.1.1.4'
H H 0.0000 0.0000 'International Tables Vol C Tables 4.2.6.8 and 6.1.1.4'
O O 0.0106 0.0060 'International Tables Vol C Tables 4.2.6.8 and 6.1.1.4'
P P 0.1023 0.0942 'International Tables Vol C Tables 4.2.6.8 and 6.1.1.4'
V V 0.3005 0.5294 'International Tables Vol C Tables 4.2.6.8 and 6.1.1.4'
Cu Cu 0.3201 1.2651 'International Tables Vol C Tables 4.2.6.8 and 6.1.1.4'
N N 0.0061 0.0033 'International Tables Vol C Tables 4.2.6.8 and 6.1.1.4'

loop_
_geom_angle_atom_site_label_1
_geom_angle_atom_site_label_2
_geom_angle_atom_site_label_3
_geom_angle
_geom_angle_site_symmetry_1
_geom_angle_site_symmetry_3
_geom_angle_publ_flag
O1 Cu1 O3 95.85(10) . . ?
O1 Cu1 N1 89.39(11) . . ?
O3 Cu1 N1 166.08(12) . . ?
O1 Cu1 N2 159.83(11) . . ?
O3 Cu1 N2 89.63(11) . . ?
N1 Cu1 N2 81.27(12) . . ?
O1 Cu1 O2 104.94(10) . . ?
O3 Cu1 O2 91.27(10) . . ?
N1 Cu1 O2 99.85(11) . . ?
N2 Cu1 O2 94.29(11) . . ?
O8 V1 O6 112.82(13) . . ?
O8 V1 O4 112.30(12) . . ?
O6 V1 O4 134.88(12) . . ?
O8 V1 O7 100.88(13) . . ?
O6 V1 O7 90.52(10) . . ?
O4 V1 O7 80.64(10) . . ?
O8 V1 O5 100.03(12) . . ?
O6 V1 O5 84.70(10) . . ?
O4 V1 O5 88.13(10) . . ?
O7 V1 O5 158.77(11) . . ?
O3 P1 O7 111.96(15) . 2_545 ?
O3 P1 O4 110.23(14) . . ?
O7 P1 O4 109.77(14) 2_545 . ?
O3 P1 C13 109.55(15) . . ?
O7 P1 C13 106.98(15) 2_545 . ?
O4 P1 C13 108.23(16) . . ?
O2 P2 O1 111.09(14) 2_645 . ?
O2 P2 O6 110.91(14) 2_645 2_545 ?
O1 P2 O6 112.43(15) . 2_545 ?
O2 P2 C13 110.53(16) 2_645 . ?
O1 P2 C13 106.54(15) . . ?
O6 P2 C13 105.08(15) 2_545 . ?
P2 O1 Cu1 130.50(14) . . ?
P2 O2 Cu1 134.38(14) 2_655 . ?
P1 O3 Cu1 128.11(15) . . ?
P1 O4 V1 145.18(16) . . ?
P2 O6 V1 139.31(15) 2 . ?
P1 O7 V1 135.62(15) 2 . ?
C1 N1 C5 118.4(3) . . ?
C1 N1 Cu1 128.1(2) . . ?
C5 N1 Cu1 113.4(2) . . ?
C12 N2 C9 118.1(3) . . ?
C12 N2 Cu1 128.8(2) . . ?
C9 N2 Cu1 113.0(2) . . ?
N1 C1 C2 122.1(3) . . ?
C3 C2 C1 119.1(3) . . ?
C2 C3 C4 119.9(3) . . ?
C5 C4 C3 117.0(3) . . ?
C5 C4 C6 118.8(3) . . ?
C3 C4 C6 124.2(3) . . ?
N1 C5 C4 123.5(3) . . ?
N1 C5 C9 116.2(3) . . ?
C4 C5 C9 120.3(3) . . ?
C7 C6 C4 120.9(3) . . ?
C6 C7 C8 121.2(4) . . ?
C9 C8 C10 116.4(3) . . ?
C9 C8 C7 118.9(3) . . ?
C10 C8 C7 124.7(4) . . ?
N2 C9 C8 124.1(3) . . ?
N2 C9 C5 116.0(3) . . ?
C8 C9 C5 119.9(3) . . ?
C11 C10 C8 119.2(4) . . ?
C10 C11 C12 120.5(3) . . ?
N2 C12 C11 121.6(3) . . ?
P1 C13 P2 108.75(19) . . ?

loop_
_geom_bond_atom_site_label_1
_geom_bond_atom_site_label_2
_geom_bond_distance
_geom_bond_site_symmetry_2
_geom_bond_publ_flag
Cu1 O1 1.932(2) . ?
Cu1 O3 1.947(2) . ?
Cu1 N1 2.020(3) . ?
Cu1 N2 2.038(3) . ?
Cu1 O2 2.180(2) . ?
V1 O8 1.604(3) . ?
V1 O6 1.944(2) . ?
V1 O4 1.949(3) . ?
V1 O7 1.967(2) . ?
V1 O5 2.033(3) . ?
P1 O3 1.519(3) . ?
P1 O7 1.530(3) 2_545 ?
P1 O4 1.533(2) . ?
P1 C13 1.805(4) . ?
P2 O2 1.518(2) 2_645 ?
P2 O1 1.526(3) . ?
P2 O6 1.550(3) 2_545 ?
P2 C13 1.816(3) . ?
O2 P2 1.518(2) 2_655 ?
O6 P2 1.550(3) 2 ?
O7 P1 1.530(3) 2 ?
N1 C1 1.328(4) . ?
N1 C5 1.363(5) . ?
N2 C12 1.327(4) . ?
N2 C9 1.360(5) . ?
C1 C2 1.411(5) . ?
C2 C3 1.379(5) . ?
C3 C4 1.405(5) . ?
C4 C5 1.396(5) . ?
C4 C6 1.441(5) . ?
C5 C9 1.443(5) . ?
C6 C7 1.355(5) . ?
C7 C8 1.440(5) . ?
C8 C9 1.396(5) . ?
C8 C10 1.416(5) . ?
C10 C11 1.365(5) . ?
C11 C12 1.403(5) . ?
